data_4505799
loop_
_publ_author_name
'Bu, Xian-He'
'Hou, Wen-Feng'
'Du, Miao'
'Chen, Wei'
'Zhang, Ruo-Hua'

_publ_section_title
;
 Varying the Frameworks of Novel Silver(I) Coordination Polymers with
 Thioethers by Altering the Backbone or Terminal Groups of Ligands
;
_journal_issue 4
_journal_name_full 'Crystal Growth &amp; Design'
_journal_page_first 303
_journal_paper_doi 10.1021/cg025510e
_journal_volume 2
_journal_year 2002
_chemical_formula_sum 'C27 H24 Ag Cl N0 O4 S3'
_chemical_formula_weight 651.96
_chemical_name_systematic
; 
 ? 
;
_space_group_IT_number 2
_symmetry_cell_setting triclinic
_symmetry_space_group_name_Hall '-P 1'
_symmetry_space_group_name_H-M 'P -1'
_atom_sites_solution_hydrogens geom
_atom_sites_solution_primary direct
_atom_sites_solution_secondary difmap
_audit_creation_method SHELXL-97
_cell_angle_alpha 70.75(3)
_cell_angle_beta 70.75(3)
_cell_angle_gamma 62.15(2)
_cell_formula_units_Z 2
_cell_length_a 10.514(16)
_cell_length_b 10.514(16)
_cell_length_c 15.58(3)
_cell_measurement_temperature 293(2)
_cell_volume 1405(4)
_computing_cell_refinement 'Bruker SMART'
_computing_data_collection 'Bruker SMART'
_computing_data_reduction 'Bruker SHELXTL'
_computing_molecular_graphics 'Bruker SHELXTL'
_computing_publication_material 'Bruker SHELXTL'
_computing_structure_refinement 'SHELXL-97 (Sheldrick, 1997)'
_computing_structure_solution 'SHELXS-97 (Sheldrick, 1990)'
_diffrn_ambient_temperature 293(2)
_diffrn_measured_fraction_theta_full 0.971
_diffrn_measured_fraction_theta_max 0.971
_diffrn_measurement_device_type 'CCD area detector'
_diffrn_measurement_method 'phi and omega scans'
_diffrn_radiation_monochromator graphite
_diffrn_radiation_source 'fine-focus sealed tube'
_diffrn_radiation_type MoK\a
_diffrn_radiation_wavelength 0.71073
_diffrn_reflns_av_R_equivalents 0.0452
_diffrn_reflns_av_sigmaI/netI 0.0745
_diffrn_reflns_limit_h_max 12
_diffrn_reflns_limit_h_min -12
_diffrn_reflns_limit_k_max 12
_diffrn_reflns_limit_k_min -6
_diffrn_reflns_limit_l_max 18
_diffrn_reflns_limit_l_min -13
_diffrn_reflns_number 5751
_diffrn_reflns_theta_full 25.02
_diffrn_reflns_theta_max 25.02
_diffrn_reflns_theta_min 2.24
_exptl_absorpt_coefficient_mu 1.066
_exptl_absorpt_correction_T_max 0.8151
_exptl_absorpt_correction_T_min 0.7765
_exptl_absorpt_correction_type none
_exptl_crystal_density_diffrn 1.540
_exptl_crystal_density_method 'not measured'
_exptl_crystal_F_000 660
_exptl_crystal_size_max 0.25
_exptl_crystal_size_mid 0.20
_exptl_crystal_size_min 0.20
_refine_diff_density_max 0.908
_refine_diff_density_min -1.004
_refine_diff_density_rms 0.105
_refine_ls_extinction_method none
_refine_ls_goodness_of_fit_ref 0.965
_refine_ls_hydrogen_treatment mixed
_refine_ls_matrix_type full
_refine_ls_number_parameters 325
_refine_ls_number_reflns 4831
_refine_ls_number_restraints 0
_refine_ls_restrained_S_all 0.965
_refine_ls_R_factor_all 0.1000
_refine_ls_R_factor_gt 0.0575
_refine_ls_shift/su_max 0.021
_refine_ls_shift/su_mean 0.001
_refine_ls_structure_factor_coef Fsqd
_refine_ls_weighting_details 'calc w=1/[\s^2^(Fo^2^)+(0.0900P)^2^+0.0000P] where P=(Fo^2^+2Fc^2^)/3'
_refine_ls_weighting_scheme calc
_refine_ls_wR_factor_gt 0.1373
_refine_ls_wR_factor_ref 0.1585
_reflns_number_gt 2908
_reflns_number_total 4831
_reflns_threshold_expression >2sigma(I)
_cod_data_source_file cg025510e_s4.cif
_cod_data_source_block 4
_cod_depositor_comments
;
The following automatic conversions were performed:

'_symmetry_cell_setting' value 'Triclinic' changed to 'triclinic'
according to /home/saulius/struct/CIF-dictionaries/cif_core.dic
dictionary named 'cif_core.dic' version 2.4.1 from 2010-06-29.

Automatic conversion script
Id: cif_fix_values 1715 2011-07-08 13:25:40Z adriana 
;
_cod_original_cell_volume 1406(4)
_cod_original_sg_symbol_H-M P-1
_cod_database_code 4505799

loop_
_symmetry_equiv_pos_as_xyz
'x, y, z'
'-x, -y, -z'

loop_
_atom_site_label
_atom_site_type_symbol
_atom_site_fract_x
_atom_site_fract_y
_atom_site_fract_z
_atom_site_U_iso_or_equiv
_atom_site_adp_type
_atom_site_occupancy
_atom_site_symmetry_multiplicity
_atom_site_calc_flag
_atom_site_refinement_flags
Ag1 Ag 0.80442(5) 0.21395(5) 0.69667(4) 0.0573(2) Uani 1 1 d .
C1 C 0.6427(8) 0.5839(7) 0.6134(5) 0.0605(19) Uani 1 1 d .
H1A H 0.7471 0.5597 0.5895 0.073 Uiso 1 1 calc R
H1B H 0.6067 0.5654 0.5708 0.073 Uiso 1 1 calc R
C2 C 0.5648(7) 0.7444(6) 0.6167(4) 0.0469(15) Uani 1 1 d .
C3 C 0.6425(7) 0.8187(6) 0.6170(4) 0.0433(14) Uani 1 1 d .
H3A H 0.7425 0.7692 0.6171 0.052 Uiso 1 1 calc R
C4 C 0.5719(7) 0.9673(6) 0.6172(4) 0.0454(15) Uani 1 1 d .
C5 C 0.4220(7) 1.0381(7) 0.6194(4) 0.0456(15) Uani 1 1 d .
H5A H 0.3743 1.1378 0.6205 0.055 Uiso 1 1 calc R
C6 C 0.3403(6) 0.9634(7) 0.6203(4) 0.0459(15) Uani 1 1 d .
C7 C 0.4147(7) 0.8139(6) 0.6211(4) 0.0466(15) Uani 1 1 d .
H7A H 0.3632 0.7600 0.6246 0.056 Uiso 1 1 calc R
C8 C 0.1786(7) 1.0426(7) 0.6162(5) 0.0550(17) Uani 1 1 d .
H8A H 0.1453 0.9742 0.6110 0.066 Uiso 1 1 calc R
H8B H 0.1666 1.1211 0.5612 0.066 Uiso 1 1 calc R
C9 C 0.6602(7) 1.0482(7) 0.6133(5) 0.0515(16) Uani 1 1 d .
H9A H 0.6118 1.1508 0.5848 0.062 Uiso 1 1 calc R
H9B H 0.7563 1.0084 0.5737 0.062 Uiso 1 1 calc R
C10 C 0.6769(8) 0.5265(7) 0.7938(5) 0.0554(18) Uani 1 1 d .
C11 C 0.5757(11) 0.5881(9) 0.8673(7) 0.089(3) Uani 1 1 d .
H11A H 0.4807 0.5920 0.8833 0.106 Uiso 1 1 calc R
C12 C 0.6192(15) 0.6449(11) 0.9173(7) 0.106(3) Uani 1 1 d .
H12A H 0.5536 0.6844 0.9681 0.127 Uiso 1 1 calc R
C13 C 0.7564(14) 0.6424(10) 0.8917(7) 0.097(3) Uani 1 1 d .
H13A H 0.7851 0.6806 0.9246 0.116 Uiso 1 1 calc R
C14 C 0.8511(11) 0.5841(9) 0.8184(7) 0.084(3) Uani 1 1 d .
H14A H 0.9437 0.5864 0.8004 0.101 Uiso 1 1 calc R
C15 C 0.8186(8) 0.5228(7) 0.7698(5) 0.0602(18) Uani 1 1 d .
H15A H 0.8885 0.4791 0.7216 0.072 Uiso 1 1 calc R
C16 C 0.0943(7) 0.9645(8) 0.8107(5) 0.0564(18) Uani 1 1 d .
C17 C 0.0731(10) 0.8469(9) 0.8120(6) 0.085(3) Uani 1 1 d .
H17A H 0.0409 0.8445 0.7639 0.102 Uiso 1 1 calc R
C18 C 0.1016(12) 0.7270(11) 0.8893(9) 0.110(4) Uani 1 1 d .
H18A H 0.0878 0.6445 0.8920 0.132 Uiso 1 1 calc R
C19 C 0.1484(11) 0.7309(14) 0.9588(8) 0.111(4) Uani 1 1 d .
H19A H 0.1634 0.6528 1.0100 0.134 Uiso 1 1 calc R
C20 C 0.1734(17) 0.8469(18) 0.9545(9) 0.145(5) Uani 1 1 d .
H20A H 0.2111 0.8479 1.0004 0.174 Uiso 1 1 calc R
C21 C 0.1427(12) 0.9623(11) 0.8821(7) 0.101(3) Uani 1 1 d .
H21A H 0.1554 1.0447 0.8810 0.121 Uiso 1 1 calc R
C22 C 0.5026(7) 1.1354(7) 0.7847(5) 0.0516(17) Uani 1 1 d .
C23 C 0.4535(10) 1.0757(10) 0.8762(6) 0.074(2) Uani 1 1 d .
H23A H 0.5134 0.9840 0.9054 0.089 Uiso 1 1 calc R
C24 C 0.3116(12) 1.1549(12) 0.9252(7) 0.092(3) Uani 1 1 d .
H24A H 0.2777 1.1152 0.9865 0.111 Uiso 1 1 calc R
C25 C 0.2262(11) 1.2878(12) 0.8825(7) 0.088(3) Uani 1 1 d .
H25A H 0.1348 1.3411 0.9156 0.106 Uiso 1 1 calc R
C26 C 0.2705(9) 1.3455(10) 0.7922(7) 0.083(2) Uani 1 1 d .
H26A H 0.2079 1.4346 0.7625 0.100 Uiso 1 1 calc R
C27 C 0.4110(8) 1.2698(8) 0.7445(5) 0.0629(19) Uani 1 1 d .
H27A H 0.4433 1.3121 0.6835 0.075 Uiso 1 1 calc R
Cl1 Cl 0.8732(2) 0.3190(2) 0.44482(14) 0.0690(5) Uani 1 1 d .
O1 O 0.854(2) 0.2560(16) 0.5286(7) 0.306(10) Uani 1 1 d .
O2 O 0.9311(16) 0.4045(17) 0.4417(11) 0.313(11) Uani 1 1 d .
O3 O 0.7294(17) 0.3863(15) 0.4453(16) 0.321(12) Uani 1 1 d .
O4 O 0.9439(14) 0.2313(15) 0.3855(8) 0.239(7) Uani 1 1 d .
S1 S 0.61605(19) 0.46549(18) 0.72637(15) 0.0630(5) Uani 1 1 d .
S2 S 0.06337(17) 1.12081(18) 0.71967(13) 0.0539(5) Uani 1 1 d .
S3 S 0.68451(18) 1.03727(17) 0.72621(13) 0.0514(4) Uani 1 1 d .

loop_
_atom_site_aniso_label
_atom_site_aniso_U_11
_atom_site_aniso_U_22
_atom_site_aniso_U_33
_atom_site_aniso_U_23
_atom_site_aniso_U_13
_atom_site_aniso_U_12
Ag1 0.0435(3) 0.0425(3) 0.0869(4) -0.0125(3) -0.0196(3) -0.0151(2)
C1 0.065(5) 0.039(4) 0.083(5) -0.024(3) -0.027(4) -0.011(3)
C2 0.048(4) 0.041(3) 0.053(4) -0.009(3) -0.017(3) -0.015(3)
C3 0.040(3) 0.036(3) 0.054(4) -0.015(3) -0.013(3) -0.009(3)
C4 0.044(4) 0.038(3) 0.057(4) -0.008(3) -0.015(3) -0.018(3)
C5 0.048(4) 0.038(3) 0.052(4) -0.012(3) -0.014(3) -0.014(3)
C6 0.036(3) 0.047(4) 0.058(4) -0.013(3) -0.009(3) -0.018(3)
C7 0.050(4) 0.033(3) 0.062(4) -0.006(3) -0.020(3) -0.019(3)
C8 0.049(4) 0.057(4) 0.063(4) -0.004(3) -0.023(3) -0.024(3)
C9 0.050(4) 0.049(4) 0.064(4) -0.020(3) -0.001(3) -0.028(3)
C10 0.054(4) 0.035(3) 0.064(5) -0.005(3) -0.011(4) -0.011(3)
C11 0.086(6) 0.068(5) 0.090(7) -0.021(5) 0.011(5) -0.029(5)
C12 0.135(10) 0.090(7) 0.072(7) -0.035(5) 0.002(7) -0.032(7)
C13 0.132(10) 0.078(6) 0.080(7) -0.026(5) -0.034(7) -0.030(6)
C14 0.089(7) 0.071(6) 0.098(7) -0.016(5) -0.042(6) -0.023(5)
C15 0.059(5) 0.050(4) 0.069(5) -0.015(4) -0.020(4) -0.015(3)
C16 0.036(4) 0.068(5) 0.062(5) -0.024(4) -0.008(3) -0.013(3)
C17 0.094(7) 0.069(5) 0.097(7) 0.009(5) -0.031(5) -0.047(5)
C18 0.096(8) 0.080(7) 0.156(11) 0.001(7) -0.035(7) -0.050(6)
C19 0.072(7) 0.122(10) 0.105(9) 0.019(7) -0.024(6) -0.035(6)
C20 0.173(13) 0.158(13) 0.115(10) 0.009(9) -0.081(9) -0.066(11)
C21 0.133(9) 0.088(7) 0.096(7) -0.012(6) -0.052(7) -0.043(6)
C22 0.053(4) 0.049(4) 0.071(5) -0.017(3) -0.018(4) -0.029(3)
C23 0.092(6) 0.079(5) 0.062(5) -0.013(4) -0.013(5) -0.045(5)
C24 0.111(8) 0.112(8) 0.071(6) -0.038(6) 0.003(6) -0.061(7)
C25 0.079(6) 0.103(8) 0.082(7) -0.042(6) -0.007(5) -0.028(6)
C26 0.070(6) 0.080(6) 0.097(7) -0.034(5) -0.014(5) -0.021(5)
C27 0.049(4) 0.056(4) 0.074(5) -0.018(4) -0.010(4) -0.012(3)
Cl1 0.0697(13) 0.0810(13) 0.0692(13) -0.0144(11) -0.0131(10) -0.0425(11)
O1 0.51(3) 0.280(16) 0.068(7) 0.022(7) -0.041(10) -0.160(18)
O2 0.292(16) 0.356(19) 0.42(2) -0.302(19) 0.196(15) -0.270(16)
O3 0.241(15) 0.211(13) 0.60(3) -0.236(18) -0.260(19) 0.047(11)
O4 0.240(12) 0.320(15) 0.256(12) -0.242(13) 0.090(10) -0.167(11)
S1 0.0481(10) 0.0371(9) 0.1023(15) -0.0146(9) -0.0175(10) -0.0149(8)
S2 0.0404(9) 0.0456(9) 0.0792(12) -0.0185(8) -0.0155(8) -0.0147(7)
S3 0.0480(10) 0.0391(9) 0.0735(12) -0.0091(8) -0.0223(8) -0.0181(7)

loop_
_atom_type_symbol
_atom_type_description
_atom_type_scat_dispersion_real
_atom_type_scat_dispersion_imag
_atom_type_scat_source
C C 0.0033 0.0016 'International Tables Vol C Tables 4.2.6.8 and 6.1.1.4'
H H 0.0000 0.0000 'International Tables Vol C Tables 4.2.6.8 and 6.1.1.4'
N N 0.0061 0.0033 'International Tables Vol C Tables 4.2.6.8 and 6.1.1.4'
O O 0.0106 0.0060 'International Tables Vol C Tables 4.2.6.8 and 6.1.1.4'
Cl Cl 0.1484 0.1585 'International Tables Vol C Tables 4.2.6.8 and 6.1.1.4'
S S 0.1246 0.1234 'International Tables Vol C Tables 4.2.6.8 and 6.1.1.4'
Ag Ag -0.8971 1.1015 'International Tables Vol C Tables 4.2.6.8 and 6.1.1.4'

loop_
_geom_angle_atom_site_label_1
_geom_angle_atom_site_label_2
_geom_angle_atom_site_label_3
_geom_angle
_geom_angle_site_symmetry_1
_geom_angle_site_symmetry_3
O1 Ag1 S2 99.5(5) . 1_645
O1 Ag1 S1 101.9(4) . .
S2 Ag1 S1 119.86(8) 1_645 .
O1 Ag1 S3 95.2(4) . 1_545
S2 Ag1 S3 121.13(10) 1_645 1_545
S1 Ag1 S3 111.95(14) . 1_545
C2 C1 S1 112.5(5) . .
C3 C2 C7 121.1(6) . .
C3 C2 C1 119.8(6) . .
C7 C2 C1 119.1(6) . .
C2 C3 C4 119.8(6) . .
C3 C4 C5 119.1(5) . .
C3 C4 C9 119.0(6) . .
C5 C4 C9 121.8(5) . .
C4 C5 C6 121.8(6) . .
C7 C6 C5 117.3(6) . .
C7 C6 C8 120.7(5) . .
C5 C6 C8 121.9(6) . .
C2 C7 C6 120.7(6) . .
C6 C8 S2 112.4(5) . .
C4 C9 S3 114.1(4) . .
C11 C10 C15 120.1(8) . .
C11 C10 S1 117.8(7) . .
C15 C10 S1 121.8(6) . .
C10 C11 C12 118.5(9) . .
C13 C12 C11 120.2(9) . .
C14 C13 C12 119.5(10) . .
C15 C14 C13 123.3(10) . .
C14 C15 C10 118.2(8) . .
C17 C16 C21 118.9(8) . .
C17 C16 S2 122.8(6) . .
C21 C16 S2 118.3(7) . .
C16 C17 C18 117.8(9) . .
C19 C18 C17 120.9(10) . .
C20 C19 C18 120.3(11) . .
C19 C20 C21 118.6(12) . .
C20 C21 C16 123.5(11) . .
C27 C22 C23 118.2(7) . .
C27 C22 S3 122.9(6) . .
C23 C22 S3 118.9(6) . .
C22 C23 C24 119.7(8) . .
C25 C24 C23 119.6(9) . .
C24 C25 C26 121.4(9) . .
C25 C26 C27 119.2(9) . .
C22 C27 C26 121.7(8) . .
O1 Cl1 O2 104.1(11) . .
O1 Cl1 O4 115.3(10) . .
O2 Cl1 O4 115.9(7) . .
O1 Cl1 O3 93.5(11) . .
O2 Cl1 O3 114.2(9) . .
O4 Cl1 O3 111.5(9) . .
Cl1 O1 Ag1 160.6(11) . .
C10 S1 C1 101.3(3) . .
C10 S1 Ag1 109.8(2) . .
C1 S1 Ag1 102.1(2) . .
C16 S2 C8 102.7(3) . .
C16 S2 Ag1 108.6(2) . 1_465
C8 S2 Ag1 102.9(2) . 1_465
C22 S3 C9 103.4(3) . .
C22 S3 Ag1 101.4(2) . 1_565
C9 S3 Ag1 105.5(2) . 1_565

loop_
_geom_bond_atom_site_label_1
_geom_bond_atom_site_label_2
_geom_bond_distance
_geom_bond_site_symmetry_2
Ag1 O1 2.424(11) .
Ag1 S2 2.534(4) 1_645
Ag1 S1 2.538(4) .
Ag1 S3 2.548(3) 1_545
C1 C2 1.503(9) .
C1 S1 1.812(8) .
C2 C3 1.371(9) .
C2 C7 1.383(9) .
C3 C4 1.382(8) .
C4 C5 1.388(9) .
C4 C9 1.501(8) .
C5 C6 1.404(9) .
C6 C7 1.388(8) .
C6 C8 1.517(9) .
C8 S2 1.843(7) .
C9 S3 1.820(7) .
C10 C11 1.380(11) .
C10 C15 1.397(10) .
C10 S1 1.787(8) .
C11 C12 1.404(14) .
C12 C13 1.354(15) .
C13 C14 1.347(13) .
C14 C15 1.342(11) .
C16 C17 1.347(10) .
C16 C21 1.358(11) .
C16 S2 1.756(8) .
C17 C18 1.419(13) .
C18 C19 1.348(15) .
C19 C20 1.340(16) .
C20 C21 1.349(15) .
C22 C27 1.364(10) .
C22 C23 1.387(10) .
C22 S3 1.783(7) .
C23 C24 1.417(12) .
C24 C25 1.346(13) .
C25 C26 1.354(12) .
C26 C27 1.392(11) .
Cl1 O1 1.251(10) .
Cl1 O2 1.282(9) .
Cl1 O4 1.314(8) .
Cl1 O3 1.335(13) .
S2 Ag1 2.534(4) 1_465
S3 Ag1 2.548(3) 1_565

loop_
_geom_torsion_atom_site_label_1
_geom_torsion_atom_site_label_2
_geom_torsion_atom_site_label_3
_geom_torsion_atom_site_label_4
_geom_torsion
_geom_torsion_site_symmetry_1
_geom_torsion_site_symmetry_4
S1 C1 C2 C3 100.8(7) . .
S1 C1 C2 C7 -78.2(7) . .
C7 C2 C3 C4 -3.1(9) . .
C1 C2 C3 C4 177.9(6) . .
C2 C3 C4 C5 1.7(9) . .
C2 C3 C4 C9 -177.3(6) . .
C3 C4 C5 C6 -0.9(9) . .
C9 C4 C5 C6 178.0(6) . .
C4 C5 C6 C7 1.6(9) . .
C4 C5 C6 C8 -175.8(6) . .
C3 C2 C7 C6 3.9(10) . .
C1 C2 C7 C6 -177.2(6) . .
C5 C6 C7 C2 -3.0(9) . .
C8 C6 C7 C2 174.4(6) . .
C7 C6 C8 S2 117.9(6) . .
C5 C6 C8 S2 -64.7(7) . .
C3 C4 C9 S3 -85.4(6) . .
C5 C4 C9 S3 95.6(7) . .
C15 C10 C11 C12 -0.7(12) . .
S1 C10 C11 C12 -176.1(7) . .
C10 C11 C12 C13 1.8(14) . .
C11 C12 C13 C14 -0.5(15) . .
C12 C13 C14 C15 -2.2(15) . .
C13 C14 C15 C10 3.3(13) . .
C11 C10 C15 C14 -1.8(11) . .
S1 C10 C15 C14 173.4(6) . .
C21 C16 C17 C18 0.6(13) . .
S2 C16 C17 C18 -179.9(7) . .
C16 C17 C18 C19 -0.1(15) . .
C17 C18 C19 C20 -2.2(18) . .
C18 C19 C20 C21 4(2) . .
C19 C20 C21 C16 -3(2) . .
C17 C16 C21 C20 1.1(16) . .
S2 C16 C21 C20 -178.4(10) . .
C27 C22 C23 C24 -0.2(11) . .
S3 C22 C23 C24 177.3(6) . .
C22 C23 C24 C25 -0.4(13) . .
C23 C24 C25 C26 2.6(15) . .
C24 C25 C26 C27 -4.0(14) . .
C23 C22 C27 C26 -1.3(11) . .
S3 C22 C27 C26 -178.7(6) . .
C25 C26 C27 C22 3.4(13) . .
O2 Cl1 O1 Ag1 33(5) . .
O4 Cl1 O1 Ag1 161(4) . .
O3 Cl1 O1 Ag1 -83(4) . .
S2 Ag1 O1 Cl1 -89(4) 1_645 .
S1 Ag1 O1 Cl1 35(4) . .
S3 Ag1 O1 Cl1 148(4) 1_545 .
C11 C10 S1 C1 117.3(6) . .
C15 C10 S1 C1 -58.0(6) . .
C11 C10 S1 Ag1 -135.3(5) . .
C15 C10 S1 Ag1 49.4(6) . .
C2 C1 S1 C10 -55.0(6) . .
C2 C1 S1 Ag1 -168.3(4) . .
O1 Ag1 S1 C10 -125.4(6) . .
S2 Ag1 S1 C10 -17.0(3) 1_645 .
S3 Ag1 S1 C10 133.9(3) 1_545 .
O1 Ag1 S1 C1 -18.6(6) . .
S2 Ag1 S1 C1 89.8(3) 1_645 .
S3 Ag1 S1 C1 -119.3(3) 1_545 .
C17 C16 S2 C8 -54.9(7) . .
C21 C16 S2 C8 124.6(7) . .
C17 C16 S2 Ag1 53.7(7) . 1_465
C21 C16 S2 Ag1 -126.8(7) . 1_465
C6 C8 S2 C16 -60.6(5) . .
C6 C8 S2 Ag1 -173.4(4) . 1_465
C27 C22 S3 C9 -47.5(6) . .
C23 C22 S3 C9 135.1(6) . .
C27 C22 S3 Ag1 61.7(6) . 1_565
C23 C22 S3 Ag1 -115.7(5) . 1_565
C4 C9 S3 C22 -66.0(5) . .
C4 C9 S3 Ag1 -172.1(4) . 1_565
